data_4313137
loop_
_publ_author_name
'Mohammed Fettouhi'
'Bassam El Ali'
'Mohammed Morsy'
'St\'ephane Golhen'
'Lahc\`ene Ouahab'
'Boris Le Guennic'
'Jean-Yves Saillard'
'Nathalie Daro'
'Jean-Pascal Sutter'
'Edmond Amouyal'

_publ_section_title
;
 Metal-Dependent Ferro- Versus Antiferromagnetic Interactions in Molecular
 Crystals of Square Planar {M(II) Imino-Nitroxide Radical} Complexes (M =
 Pt, Pd)
;
_journal_name_full 'Inorganic Chemistry'
_journal_page_first 1316
_journal_page_last 1321
_journal_paper_doi 10.1021/ic0255813
_journal_volume 42
_journal_year 2003
_chemical_formula_sum 'C12 H16 Cl2 N3 O Pd'
_chemical_formula_weight 395.58
_chemical_name_systematic
; 
 ? 
;
_space_group_IT_number 14
_symmetry_cell_setting monoclinic
_symmetry_space_group_name_Hall '-P 2ybc'
_symmetry_space_group_name_H-M 'P 1 21/c 1'
_atom_sites_solution_hydrogens geom
_atom_sites_solution_primary direct
_atom_sites_solution_secondary difmap
_audit_creation_method SHELXL-97
_cell_angle_alpha 90.00
_cell_angle_beta 95.747(2)
_cell_angle_gamma 90.00
_cell_formula_units_Z 4
_cell_length_a 7.9730(2)
_cell_length_b 10.1806(3)
_cell_length_c 17.7171(4)
_cell_measurement_reflns_used 25784
_cell_measurement_temperature 120(2)
_cell_measurement_theta_max 27.485
_cell_measurement_theta_min 0.998
_cell_volume 1430.87(6)
_computing_cell_refinement 'HKL Scalepack (Otwinowski & Minor 1997)'
_computing_data_collection 'Collect (Nonius BV, 1997-2000)'
_computing_data_reduction 'HKL Denzo and Scalepack (Otwinowski & Minor 1997)'
_computing_structure_refinement 'SHELXL-97 (Sheldrick, 1997)'
_computing_structure_solution 'SHELXS-97 (Sheldrick, 1990)'
_diffrn_ambient_temperature 120(2)
_diffrn_detector_area_resol_mean 9
_diffrn_measured_fraction_theta_full 0.998
_diffrn_measured_fraction_theta_max 0.998
_diffrn_measurement_device '95mm CCD camera on \k-goniostat'
_diffrn_measurement_device_type KappaCCD
_diffrn_measurement_method CCD
_diffrn_radiation_monochromator 'horizonally mounted graphite crystal'
_diffrn_radiation_source 'fine-focus sealed tube'
_diffrn_radiation_type MoK\a
_diffrn_radiation_wavelength 0.71073
_diffrn_reflns_av_R_equivalents 0.0288
_diffrn_reflns_av_sigmaI/netI 0.0383
_diffrn_reflns_limit_h_max 10
_diffrn_reflns_limit_h_min -10
_diffrn_reflns_limit_k_max 12
_diffrn_reflns_limit_k_min -13
_diffrn_reflns_limit_l_max 22
_diffrn_reflns_limit_l_min -22
_diffrn_reflns_number 10408
_diffrn_reflns_theta_full 27.46
_diffrn_reflns_theta_max 27.46
_diffrn_reflns_theta_min 2.57
_exptl_absorpt_coefficient_mu 1.665
_exptl_absorpt_correction_type Scalepack
_exptl_crystal_density_diffrn 1.836
_exptl_crystal_density_method 'not measured'
_exptl_crystal_F_000 788
_refine_diff_density_max 1.939
_refine_diff_density_min -1.561
_refine_diff_density_rms 0.241
_refine_ls_extinction_method none
_refine_ls_goodness_of_fit_ref 1.272
_refine_ls_hydrogen_treatment mixed
_refine_ls_matrix_type full
_refine_ls_number_parameters 172
_refine_ls_number_reflns 3272
_refine_ls_number_restraints 0
_refine_ls_restrained_S_all 1.272
_refine_ls_R_factor_all 0.0778
_refine_ls_R_factor_gt 0.0738
_refine_ls_shift/su_max 0.000
_refine_ls_shift/su_mean 0.000
_refine_ls_structure_factor_coef Fsqd
_refine_ls_weighting_details 'calc w=1/[\s^2^(Fo^2^)+(0.0144P)^2^+36.6250P] where P=(Fo^2^+2Fc^2^)/3'
_refine_ls_weighting_scheme calc
_refine_ls_wR_factor_gt 0.1852
_refine_ls_wR_factor_ref 0.1869
_reflns_number_gt 3044
_reflns_number_total 3272
_reflns_threshold_expression >2sigma(I)
_cod_data_source_file ic0255813-2_s1_4.cif
_cod_data_source_block 4
_cod_depositor_comments
;
The following automatic conversions were performed:

'_symmetry_cell_setting' value 'Monoclinic' changed to 'monoclinic'
according to the built-in table from CIF Core dictionary named
'cif_core.dic' version 2.4.1 from 2010-06-29.

Automatic conversion script
Id: cif_fix_values 1646 2011-03-28 12:23:43Z adriana 
;
_cod_database_code 4313137

loop_
_symmetry_equiv_pos_as_xyz
'x, y, z'
'-x, y+1/2, -z+1/2'
'-x, -y, -z'
'x, -y-1/2, z-1/2'

loop_
_atom_site_label
_atom_site_type_symbol
_atom_site_fract_x
_atom_site_fract_y
_atom_site_fract_z
_atom_site_U_iso_or_equiv
_atom_site_adp_type
_atom_site_occupancy
_atom_site_symmetry_multiplicity
_atom_site_calc_flag
_atom_site_refinement_flags
_atom_site_disorder_assembly
_atom_site_disorder_group
Pd Pd 0.78110(9) 0.06129(6) 0.49075(4) 0.0169(2) Uani 1 1 d . . .
Cl2 Cl 0.7945(3) 0.0385(2) 0.36201(11) 0.0247(5) Uani 1 1 d . . .
Cl1 Cl 0.7665(4) 0.2831(2) 0.47252(12) 0.0282(5) Uani 1 1 d . . .
N1 N 0.7814(8) -0.1355(8) 0.5122(4) 0.0175(15) Uani 1 1 d . . .
C1 C 0.7968(12) -0.2336(8) 0.4599(5) 0.0222(18) Uani 1 1 d . . .
H1 H 0.8185 -0.2111 0.4097 0.027 Uiso 1 1 calc R . .
O1 O 0.7215(10) -0.1577(7) 0.7491(4) 0.0278(15) Uani 1 1 d . . .
N3 N 0.7312(10) -0.0569(7) 0.7076(4) 0.0196(15) Uani 1 1 d . . .
C3 C 0.7501(13) -0.3979(9) 0.5512(5) 0.0261(19) Uani 1 1 d . . .
H3 H 0.7364 -0.4876 0.5640 0.031 Uiso 1 1 calc R . .
C7 C 0.7425(11) 0.0793(9) 0.7400(5) 0.0179(16) Uani 1 1 d . . .
C12 C 0.5674(13) 0.2256(10) 0.6414(6) 0.028(2) Uani 1 1 d . . .
H12A H 0.4793 0.1584 0.6404 0.042 Uiso 1 1 calc R . .
H12B H 0.5675 0.2648 0.5908 0.042 Uiso 1 1 calc R . .
H12C H 0.5456 0.2940 0.6781 0.042 Uiso 1 1 calc R . .
C5 C 0.7560(11) -0.1697(8) 0.5835(5) 0.0176(16) Uani 1 1 d . . .
C6 C 0.7501(10) -0.0550(8) 0.6319(4) 0.0144(15) Uani 1 1 d . . .
N2 N 0.7638(10) 0.0631(7) 0.6037(4) 0.0211(15) Uani 1 1 d . . .
C2 C 0.7813(13) -0.3620(9) 0.4788(6) 0.027(2) Uani 1 1 d . . .
H2 H 0.7921 -0.4280 0.4417 0.032 Uiso 1 1 calc R . .
C8 C 0.7392(11) 0.1626(9) 0.6646(5) 0.0191(17) Uani 1 1 d . . .
C4 C 0.7392(12) -0.2992(9) 0.6052(5) 0.0221(18) Uani 1 1 d . . .
H4 H 0.7207 -0.3206 0.6559 0.026 Uiso 1 1 calc R . .
C9 C 0.9079(12) 0.0871(10) 0.7908(5) 0.0240(19) Uani 1 1 d . . .
H9A H 1.0021 0.0698 0.7607 0.036 Uiso 1 1 calc R . .
H9B H 0.9078 0.0215 0.8313 0.036 Uiso 1 1 calc R . .
H9C H 0.9203 0.1750 0.8133 0.036 Uiso 1 1 calc R . .
C11 C 0.8770(13) 0.2651(9) 0.6676(5) 0.0258(19) Uani 1 1 d . . .
H11A H 0.9861 0.2236 0.6827 0.039 Uiso 1 1 calc R . .
H11B H 0.8552 0.3330 0.7045 0.039 Uiso 1 1 calc R . .
H11C H 0.8790 0.3052 0.6174 0.039 Uiso 1 1 calc R . .
C10 C 0.5941(12) 0.1019(10) 0.7856(5) 0.0231(18) Uani 1 1 d . . .
H10A H 0.4890 0.0966 0.7520 0.035 Uiso 1 1 calc R . .
H10B H 0.6037 0.1890 0.8092 0.035 Uiso 1 1 calc R . .
H10C H 0.5939 0.0346 0.8252 0.035 Uiso 1 1 calc R . .

loop_
_atom_site_aniso_label
_atom_site_aniso_U_11
_atom_site_aniso_U_22
_atom_site_aniso_U_33
_atom_site_aniso_U_23
_atom_site_aniso_U_13
_atom_site_aniso_U_12
Pd 0.0228(3) 0.0133(3) 0.0144(3) 0.0004(2) 0.0011(2) -0.0016(2)
Cl2 0.0386(12) 0.0217(11) 0.0147(9) -0.0015(8) 0.0065(8) -0.0040(9)
Cl1 0.0512(15) 0.0129(9) 0.0201(10) 0.0036(8) 0.0007(10) -0.0021(9)
N1 0.010(3) 0.030(4) 0.013(3) -0.011(3) 0.003(2) 0.000(3)
C1 0.032(5) 0.010(4) 0.025(4) -0.011(3) 0.005(4) 0.002(3)
O1 0.044(4) 0.017(3) 0.023(3) 0.007(3) 0.007(3) -0.002(3)
N3 0.029(4) 0.016(3) 0.014(3) -0.001(3) 0.006(3) -0.003(3)
C3 0.036(5) 0.013(4) 0.028(5) 0.000(4) -0.002(4) 0.000(4)
C7 0.019(4) 0.018(4) 0.018(4) -0.004(3) 0.004(3) -0.001(3)
C12 0.028(5) 0.026(5) 0.030(5) 0.005(4) 0.005(4) 0.012(4)
C5 0.017(4) 0.016(4) 0.020(4) 0.001(3) 0.002(3) 0.002(3)
C6 0.018(4) 0.009(3) 0.015(4) 0.001(3) 0.000(3) 0.002(3)
N2 0.033(4) 0.014(3) 0.016(3) 0.001(3) 0.003(3) -0.002(3)
C2 0.034(5) 0.016(4) 0.031(5) -0.005(4) 0.004(4) 0.005(4)
C8 0.024(4) 0.018(4) 0.016(4) -0.003(3) 0.003(3) -0.004(3)
C4 0.024(4) 0.016(4) 0.026(4) 0.001(3) 0.002(3) 0.000(3)
C9 0.025(4) 0.029(5) 0.018(4) 0.000(4) 0.001(3) 0.002(4)
C11 0.034(5) 0.020(4) 0.024(4) -0.003(4) 0.003(4) -0.008(4)
C10 0.024(4) 0.026(5) 0.021(4) 0.000(4) 0.005(3) -0.001(4)

loop_
_atom_type_symbol
_atom_type_description
_atom_type_scat_dispersion_real
_atom_type_scat_dispersion_imag
_atom_type_scat_source
Pd Pd -0.9988 1.0072 'International Tables Vol C Tables 4.2.6.8 and 6.1.1.4'
Cl Cl 0.1484 0.1585 'International Tables Vol C Tables 4.2.6.8 and 6.1.1.4'
N N 0.0061 0.0033 'International Tables Vol C Tables 4.2.6.8 and 6.1.1.4'
C C 0.0033 0.0016 'International Tables Vol C Tables 4.2.6.8 and 6.1.1.4'
H H 0.0000 0.0000 'International Tables Vol C Tables 4.2.6.8 and 6.1.1.4'
O O 0.0106 0.0060 'International Tables Vol C Tables 4.2.6.8 and 6.1.1.4'

loop_
_geom_angle_atom_site_label_1
_geom_angle_atom_site_label_2
_geom_angle_atom_site_label_3
_geom_angle
_geom_angle_site_symmetry_1
_geom_angle_site_symmetry_3
_geom_angle_publ_flag
N2 Pd N1 79.8(3) . . ?
N2 Pd Cl1 97.1(2) . . ?
N1 Pd Cl1 176.0(2) . . ?
N2 Pd Cl2 174.6(2) . . ?
N1 Pd Cl2 94.94(19) . . ?
Cl1 Pd Cl2 88.06(8) . . ?
C5 N1 C1 118.5(8) . . ?
C5 N1 Pd 115.6(6) . . ?
C1 N1 Pd 125.9(6) . . ?
C2 C1 N1 121.1(9) . . ?
C2 C1 H1 119.5 . . ?
N1 C1 H1 119.5 . . ?
O1 N3 C6 126.9(7) . . ?
O1 N3 C7 122.1(7) . . ?
C6 N3 C7 110.7(7) . . ?
C2 C3 C4 118.4(9) . . ?
C2 C3 H3 120.8 . . ?
C4 C3 H3 120.8 . . ?
N3 C7 C10 108.9(7) . . ?
N3 C7 C9 106.8(7) . . ?
C10 C7 C9 110.6(7) . . ?
N3 C7 C8 100.3(6) . . ?
C10 C7 C8 115.0(7) . . ?
C9 C7 C8 114.3(7) . . ?
C8 C12 H12A 109.5 . . ?
C8 C12 H12B 109.5 . . ?
H12A C12 H12B 109.5 . . ?
C8 C12 H12C 109.5 . . ?
H12A C12 H12C 109.5 . . ?
H12B C12 H12C 109.5 . . ?
N1 C5 C4 122.3(8) . . ?
N1 C5 C6 111.3(7) . . ?
C4 C5 C6 126.4(8) . . ?
N2 C6 N3 114.2(7) . . ?
N2 C6 C5 120.2(7) . . ?
N3 C6 C5 125.6(7) . . ?
C6 N2 C8 108.8(7) . . ?
C6 N2 Pd 112.7(6) . . ?
C8 N2 Pd 137.9(6) . . ?
C1 C2 C3 120.8(9) . . ?
C1 C2 H2 119.6 . . ?
C3 C2 H2 119.6 . . ?
N2 C8 C11 110.1(7) . . ?
N2 C8 C12 105.4(7) . . ?
C11 C8 C12 110.3(8) . . ?
N2 C8 C7 104.6(7) . . ?
C11 C8 C7 113.0(7) . . ?
C12 C8 C7 113.0(7) . . ?
C5 C4 C3 118.8(9) . . ?
C5 C4 H4 120.6 . . ?
C3 C4 H4 120.6 . . ?
C7 C9 H9A 109.5 . . ?
C7 C9 H9B 109.5 . . ?
H9A C9 H9B 109.5 . . ?
C7 C9 H9C 109.5 . . ?
H9A C9 H9C 109.5 . . ?
H9B C9 H9C 109.5 . . ?
C8 C11 H11A 109.5 . . ?
C8 C11 H11B 109.5 . . ?
H11A C11 H11B 109.5 . . ?
C8 C11 H11C 109.5 . . ?
H11A C11 H11C 109.5 . . ?
H11B C11 H11C 109.5 . . ?
C7 C10 H10A 109.5 . . ?
C7 C10 H10B 109.5 . . ?
H10A C10 H10B 109.5 . . ?
C7 C10 H10C 109.5 . . ?
H10A C10 H10C 109.5 . . ?
H10B C10 H10C 109.5 . . ?

loop_
_geom_bond_atom_site_label_1
_geom_bond_atom_site_label_2
_geom_bond_distance
_geom_bond_site_symmetry_2
_geom_bond_publ_flag
Pd N2 2.019(7) . ?
Pd N1 2.039(8) . ?
Pd Cl1 2.283(2) . ?
Pd Cl2 2.306(2) . ?
N1 C5 1.346(11) . ?
N1 C1 1.376(10) . ?
C1 C2 1.359(13) . ?
C1 H1 0.9500 . ?
O1 N3 1.269(10) . ?
N3 C6 1.365(10) . ?
N3 C7 1.500(11) . ?
C3 C2 1.381(14) . ?
C3 C4 1.395(13) . ?
C3 H3 0.9500 . ?
C7 C10 1.515(12) . ?
C7 C9 1.524(12) . ?
C7 C8 1.580(12) . ?
C12 C8 1.531(13) . ?
C12 H12A 0.9800 . ?
C12 H12B 0.9800 . ?
C12 H12C 0.9800 . ?
C5 C4 1.383(12) . ?
C5 C6 1.452(11) . ?
C6 N2 1.312(11) . ?
N2 C8 1.507(11) . ?
C2 H2 0.9500 . ?
C8 C11 1.512(12) . ?
C4 H4 0.9500 . ?
C9 H9A 0.9800 . ?
C9 H9B 0.9800 . ?
C9 H9C 0.9800 . ?
C11 H11A 0.9800 . ?
C11 H11B 0.9800 . ?
C11 H11C 0.9800 . ?
C10 H10A 0.9800 . ?
C10 H10B 0.9800 . ?
C10 H10C 0.9800 . ?
